data_4088299
loop_
_publ_author_name
'McCrea-Hendrick, Madison L.'
'Caputo, Christine A.'
'Roberts, Christopher J.'
'Fettinger, James C.'
'Tuononen, Heikki M.'
'Power, Philip P.'

_publ_section_title
;
 Reactions of Terphenyl-Substituted Digallene AriPr4GaGaAriPr4 (AriPr4 =
 C6H3-2,6-(C6H3-2,6-iPr2)2) with Transition Metal Carbonyls and
 Theoretical Investigation of the Mechanism of Addition
;
_journal_issue 4
_journal_name_full Organometallics
_journal_page_first 579
_journal_paper_doi 10.1021/acs.organomet.5b00992
_journal_volume 35
_journal_year 2016
_chemical_formula_moiety 'C64 H74 Ga2 O4 W'
_chemical_formula_sum 'C64 H74 Ga2 O4 W'
_chemical_formula_weight 1230.52
_space_group_IT_number 15
_space_group_name_Hall '-C 2yc'
_space_group_name_H-M_alt 'C 1 2/c 1'
_symmetry_cell_setting monoclinic
_symmetry_space_group_name_Hall '-C 2yc'
_symmetry_space_group_name_H-M 'C 1 2/c 1'
_atom_sites_solution_hydrogens geom
_atom_sites_solution_primary direct
_atom_sites_solution_secondary difmap
_audit_creation_method SHELXL-97
_cell_angle_alpha 90.00
_cell_angle_beta 108.767(2)
_cell_angle_gamma 90.00
_cell_formula_units_Z 8
_cell_length_a 23.8431(11)
_cell_length_b 23.6904(11)
_cell_length_c 21.3410(10)
_cell_measurement_reflns_used 9890
_cell_measurement_temperature 90(2)
_cell_measurement_theta_max 68.37
_cell_measurement_theta_min 3.73
_cell_volume 11413.6(9)
_computing_cell_refinement 'SAINT (8.18C) (Bruker, 2012)'
_computing_data_collection 'Apex2 (2012.2-0) (Bruker, 2012)'
_computing_data_reduction 'SAINT (8.18C) (Bruker, 2012)'
_computing_molecular_graphics 'Bruker SHELXTL'
_computing_publication_material 'Bruker SHELXTL'
_computing_structure_refinement 'SHELXL-97 (Sheldrick, 2008)'
_computing_structure_solution 'SHELXS-97 (Sheldrick, 2008)'
_diffrn_ambient_temperature 90(2)
_diffrn_measured_fraction_theta_full 0.972
_diffrn_measured_fraction_theta_max 0.972
_diffrn_measurement_device_type 'Bruker Duo APEX-II CCD'
_diffrn_measurement_method '\f and \w scans'
_diffrn_radiation_monochromator graphite
_diffrn_radiation_source 'fine-focus sealed tube'
_diffrn_radiation_type CuK\a
_diffrn_radiation_wavelength 1.54178
_diffrn_reflns_av_R_equivalents 0.0363
_diffrn_reflns_av_sigmaI/netI 0.0428
_diffrn_reflns_limit_h_max 28
_diffrn_reflns_limit_h_min -24
_diffrn_reflns_limit_k_max 28
_diffrn_reflns_limit_k_min -25
_diffrn_reflns_limit_l_max 25
_diffrn_reflns_limit_l_min -23
_diffrn_reflns_number 22960
_diffrn_reflns_theta_full 68.24
_diffrn_reflns_theta_max 68.24
_diffrn_reflns_theta_min 3.06
_exptl_absorpt_coefficient_mu 5.096
_exptl_absorpt_correction_T_max 0.7074
_exptl_absorpt_correction_T_min 0.4557
_exptl_absorpt_correction_type numerical
_exptl_absorpt_process_details 'SADABS 2008/1 (Sheldrick, 2008)'
_exptl_crystal_colour Yellow
_exptl_crystal_density_diffrn 1.432
_exptl_crystal_density_method 'not measured'
_exptl_crystal_description Block
_exptl_crystal_F_000 5008
_exptl_crystal_size_max 0.18
_exptl_crystal_size_mid 0.09
_exptl_crystal_size_min 0.07
_refine_diff_density_max 1.164
_refine_diff_density_min -0.796
_refine_diff_density_rms 0.097
_refine_ls_extinction_method none
_refine_ls_goodness_of_fit_ref 1.062
_refine_ls_hydrogen_treatment constr
_refine_ls_matrix_type full
_refine_ls_number_parameters 660
_refine_ls_number_reflns 10174
_refine_ls_number_restraints 0
_refine_ls_restrained_S_all 1.062
_refine_ls_R_factor_all 0.0409
_refine_ls_R_factor_gt 0.0344
_refine_ls_shift/su_max 0.001
_refine_ls_shift/su_mean 0.000
_refine_ls_structure_factor_coef Fsqd
_refine_ls_weighting_details 'calc w=1/[\s^2^(Fo^2^)+(0.0402P)^2^+31.8213P] where P=(Fo^2^+2Fc^2^)/3'
_refine_ls_weighting_scheme calc
_refine_ls_wR_factor_gt 0.0881
_refine_ls_wR_factor_ref 0.0919
_reflns_number_gt 8780
_reflns_number_total 10174
_reflns_threshold_expression >2sigma(I)
_cod_data_source_file om5b00992_si_002.cif
_cod_data_source_block cc64fmi
_cod_depositor_comments
;
The following automatic conversions were performed:

data item '_exptl_absorpt_correction_type' value 'Numerical' was
changed to 'numerical' in accordance with the
/home/saulius/struct/COD-crude-data/automatic-downloads/DataCite-retrospective/ACS/depositions/lib/dictionaries/cif_core.dic
dictionary named 'cif_core.dic' version 2.4.2 last updated on
2011-04-26.

data item '_symmetry_cell_setting' value 'Monoclinic' was changed to
'monoclinic' in accordance with the
/home/saulius/struct/COD-crude-data/automatic-downloads/DataCite-retrospective/ACS/depositions/lib/dictionaries/cif_core.dic
dictionary named 'cif_core.dic' version 2.4.2 last updated on
2011-04-26.

Automatic conversion script
Id: cif_fix_values 6909 2019-04-08 15:41:33Z antanas 
;
_cod_original_sg_symbol_H-M 'C 2/c'
_cod_database_code 4088299

loop_
_symmetry_equiv_pos_as_xyz
'x, y, z'
'-x, y, -z+1/2'
'x+1/2, y+1/2, z'
'-x+1/2, y+1/2, -z+1/2'
'-x, -y, -z'
'x, -y, z-1/2'
'-x+1/2, -y+1/2, -z'
'x+1/2, -y+1/2, z-1/2'

loop_
_atom_site_label
_atom_site_type_symbol
_atom_site_fract_x
_atom_site_fract_y
_atom_site_fract_z
_atom_site_U_iso_or_equiv
_atom_site_adp_type
_atom_site_occupancy
_atom_site_symmetry_multiplicity
_atom_site_calc_flag
_atom_site_refinement_flags
W1 W 0.5000 0.434630(9) 0.2500 0.01797(7) Uani 1 2 d S
W2 W 1.0000 0.437381(9) 0.2500 0.01749(7) Uani 1 2 d S
Ga1 Ga 0.604501(18) 0.433878(17) 0.25538(2) 0.02000(10) Uani 1 1 d .
Ga2 Ga 1.0000 0.33345(2) 0.2500 0.02044(13) Uani 1 2 d S
Ga3 Ga 1.0000 0.54095(2) 0.2500 0.01968(13) Uani 1 2 d S
C1 C 0.68785(15) 0.43195(13) 0.25752(17) 0.0165(6) Uani 1 1 d .
C2 C 0.73195(14) 0.41448(14) 0.31462(17) 0.0172(7) Uani 1 1 d .
C3 C 0.79070(15) 0.41064(14) 0.31586(17) 0.0199(7) Uani 1 1 d .
H3 H 0.8207 0.3989 0.3550 0.024 Uiso 1 1 calc R
C4 C 0.80506(15) 0.42388(15) 0.26014(17) 0.0207(7) Uani 1 1 d .
H4 H 0.8450 0.4206 0.2609 0.025 Uiso 1 1 calc R
C5 C 0.76170(15) 0.44204(15) 0.20236(18) 0.0207(7) Uani 1 1 d .
H5 H 0.7723 0.4515 0.1644 0.025 Uiso 1 1 calc R
C6 C 0.70295(15) 0.44619(14) 0.20068(17) 0.0191(7) Uani 1 1 d .
C7 C 0.71506(14) 0.40068(15) 0.37464(17) 0.0191(7) Uani 1 1 d .
C8 C 0.71114(16) 0.44429(15) 0.41803(18) 0.0232(7) Uani 1 1 d .
C9 C 0.69290(17) 0.43057(16) 0.47213(19) 0.0278(8) Uani 1 1 d .
H9 H 0.6905 0.4593 0.5022 0.033 Uiso 1 1 calc R
C10 C 0.67836(18) 0.37591(17) 0.4822(2) 0.0308(8) Uani 1 1 d .
H10 H 0.6648 0.3675 0.5185 0.037 Uiso 1 1 calc R
C11 C 0.68323(16) 0.33343(16) 0.44058(19) 0.0257(8) Uani 1 1 d .
H11 H 0.6737 0.2958 0.4488 0.031 Uiso 1 1 calc R
C12 C 0.70186(15) 0.34457(15) 0.38658(17) 0.0212(7) Uani 1 1 d .
C13 C 0.72644(17) 0.50530(15) 0.40739(19) 0.0265(8) Uani 1 1 d .
H13 H 0.7380 0.5064 0.3663 0.032 Uiso 1 1 calc R
C14 C 0.6726(2) 0.54363(18) 0.3963(2) 0.0408(10) Uani 1 1 d .
H14A H 0.6595 0.5425 0.4353 0.061 Uiso 1 1 calc R
H14B H 0.6404 0.5306 0.3575 0.061 Uiso 1 1 calc R
H14C H 0.6833 0.5824 0.3888 0.061 Uiso 1 1 calc R
C15 C 0.7785(2) 0.5272(2) 0.4641(3) 0.0469(12) Uani 1 1 d .
H15A H 0.7690 0.5251 0.5054 0.070 Uiso 1 1 calc R
H15B H 0.7865 0.5666 0.4554 0.070 Uiso 1 1 calc R
H15C H 0.8136 0.5042 0.4679 0.070 Uiso 1 1 calc R
C16 C 0.70692(17) 0.29635(15) 0.34143(19) 0.0263(8) Uani 1 1 d .
H16 H 0.7244 0.3119 0.3083 0.032 Uiso 1 1 calc R
C17 C 0.7479(2) 0.24987(18) 0.3799(2) 0.0375(10) Uani 1 1 d .
H17A H 0.7867 0.2660 0.4039 0.056 Uiso 1 1 calc R
H17B H 0.7524 0.2209 0.3491 0.056 Uiso 1 1 calc R
H17C H 0.7309 0.2328 0.4116 0.056 Uiso 1 1 calc R
C18 C 0.64546(19) 0.27257(18) 0.3034(2) 0.0367(9) Uani 1 1 d .
H18A H 0.6497 0.2409 0.2758 0.055 Uiso 1 1 calc R
H18B H 0.6214 0.3022 0.2752 0.055 Uiso 1 1 calc R
H18C H 0.6261 0.2595 0.3349 0.055 Uiso 1 1 calc R
C19 C 0.65651(15) 0.46684(15) 0.13916(17) 0.0195(7) Uani 1 1 d .
C20 C 0.63947(15) 0.52385(15) 0.13447(17) 0.0216(7) Uani 1 1 d .
C21 C 0.59744(16) 0.54289(16) 0.07631(19) 0.0251(8) Uani 1 1 d .
H21 H 0.5853 0.5813 0.0725 0.030 Uiso 1 1 calc R
C22 C 0.57335(16) 0.50631(17) 0.02436(18) 0.0263(8) Uani 1 1 d .
H22 H 0.5453 0.5198 -0.0153 0.032 Uiso 1 1 calc R
C23 C 0.58980(16) 0.45051(17) 0.02971(19) 0.0267(8) Uani 1 1 d .
H23 H 0.5722 0.4258 -0.0063 0.032 Uiso 1 1 calc R
C24 C 0.63150(16) 0.42901(16) 0.08628(18) 0.0237(7) Uani 1 1 d .
C25 C 0.66664(16) 0.56615(14) 0.18997(18) 0.0230(7) Uani 1 1 d .
H25 H 0.6974 0.5459 0.2262 0.028 Uiso 1 1 calc R
C26 C 0.62039(19) 0.58944(18) 0.2185(2) 0.0347(9) Uani 1 1 d .
H26A H 0.5894 0.6090 0.1837 0.052 Uiso 1 1 calc R
H26B H 0.6393 0.6160 0.2543 0.052 Uiso 1 1 calc R
H26C H 0.6028 0.5583 0.2360 0.052 Uiso 1 1 calc R
C27 C 0.69691(18) 0.61488(16) 0.1666(2) 0.0312(9) Uani 1 1 d .
H27A H 0.7264 0.5998 0.1480 0.047 Uiso 1 1 calc R
H27B H 0.7165 0.6395 0.2042 0.047 Uiso 1 1 calc R
H27C H 0.6672 0.6366 0.1326 0.047 Uiso 1 1 calc R
C28 C 0.64808(17) 0.36699(16) 0.09150(19) 0.0263(8) Uani 1 1 d .
H28 H 0.6852 0.3625 0.1299 0.032 Uiso 1 1 calc R
C29 C 0.5992(2) 0.33168(18) 0.1061(2) 0.0404(10) Uani 1 1 d .
H29A H 0.5951 0.3437 0.1483 0.061 Uiso 1 1 calc R
H29B H 0.6100 0.2916 0.1086 0.061 Uiso 1 1 calc R
H29C H 0.5615 0.3373 0.0706 0.061 Uiso 1 1 calc R
C30 C 0.6600(2) 0.3443(2) 0.0305(2) 0.0439(11) Uani 1 1 d .
H30A H 0.6233 0.3450 -0.0072 0.066 Uiso 1 1 calc R
H30B H 0.6746 0.3054 0.0387 0.066 Uiso 1 1 calc R
H30C H 0.6899 0.3679 0.0206 0.066 Uiso 1 1 calc R
C31 C 0.51502(15) 0.49455(14) 0.32204(18) 0.0215(7) Uani 1 1 d .
O31 O 0.52243(12) 0.52777(11) 0.36281(13) 0.0289(6) Uani 1 1 d .
C32 C 0.52101(15) 0.37636(15) 0.32412(18) 0.0222(7) Uani 1 1 d .
O32 O 0.53355(12) 0.34461(11) 0.36750(13) 0.0315(6) Uani 1 1 d .
C33 C 1.0000 0.24990(19) 0.2500 0.0177(9) Uani 1 2 d S
C34 C 0.97112(14) 0.22001(14) 0.19173(17) 0.0185(7) Uani 1 1 d .
C35 C 0.97105(16) 0.16155(15) 0.19193(18) 0.0228(7) Uani 1 1 d .
H35 H 0.9512 0.1415 0.1525 0.027 Uiso 1 1 calc R
C36 C 1.0000 0.1320(2) 0.2500 0.0225(10) Uani 1 2 d S
H36 H 1.0000 0.0919 0.2500 0.027 Uiso 1 2 calc SR
C37 C 0.94099(15) 0.25292(14) 0.12963(17) 0.0192(7) Uani 1 1 d .
C38 C 0.97395(16) 0.26919(15) 0.08861(18) 0.0232(7) Uani 1 1 d .
C39 C 0.94610(18) 0.30272(17) 0.03354(19) 0.0288(8) Uani 1 1 d .
H39 H 0.9675 0.3139 0.0050 0.035 Uiso 1 1 calc R
C40 C 0.88845(19) 0.31977(16) 0.0200(2) 0.0318(9) Uani 1 1 d .
H40 H 0.8708 0.3434 -0.0171 0.038 Uiso 1 1 calc R
C41 C 0.85597(17) 0.30286(16) 0.05966(19) 0.0274(8) Uani 1 1 d .
H41 H 0.8159 0.3144 0.0492 0.033 Uiso 1 1 calc R
C42 C 0.88124(16) 0.26905(15) 0.11473(18) 0.0233(7) Uani 1 1 d .
C43 C 1.03807(16) 0.25065(15) 0.10242(19) 0.0245(8) Uani 1 1 d .
H43 H 1.0483 0.2240 0.1408 0.029 Uiso 1 1 calc R
C44 C 1.08003(18) 0.30130(17) 0.1219(2) 0.0318(9) Uani 1 1 d .
H44A H 1.0702 0.3286 0.0856 0.048 Uiso 1 1 calc R
H44B H 1.1210 0.2885 0.1312 0.048 Uiso 1 1 calc R
H44C H 1.0758 0.3192 0.1616 0.048 Uiso 1 1 calc R
C45 C 1.04694(19) 0.21934(19) 0.0435(2) 0.0383(10) Uani 1 1 d .
H45A H 1.0219 0.1856 0.0338 0.057 Uiso 1 1 calc R
H45B H 1.0886 0.2082 0.0544 0.057 Uiso 1 1 calc R
H45C H 1.0361 0.2442 0.0047 0.057 Uiso 1 1 calc R
C46 C 0.84391(17) 0.24982(16) 0.1568(2) 0.0270(8) Uani 1 1 d .
H46 H 0.8694 0.2255 0.1932 0.032 Uiso 1 1 calc R
C47 C 0.7916(2) 0.21436(18) 0.1161(2) 0.0394(10) Uani 1 1 d .
H47A H 0.7699 0.2001 0.1448 0.059 Uiso 1 1 calc R
H47B H 0.8061 0.1825 0.0963 0.059 Uiso 1 1 calc R
H47C H 0.7651 0.2377 0.0810 0.059 Uiso 1 1 calc R
C48 C 0.8230(2) 0.29951(19) 0.1884(2) 0.0371(9) Uani 1 1 d .
H48A H 0.8573 0.3205 0.2163 0.056 Uiso 1 1 calc R
H48B H 0.7996 0.2857 0.2156 0.056 Uiso 1 1 calc R
H48C H 0.7984 0.3244 0.1537 0.056 Uiso 1 1 calc R
C49 C 1.0000 0.6251(2) 0.2500 0.0168(9) Uani 1 2 d S
C50 C 0.99679(14) 0.65419(14) 0.30565(17) 0.0182(7) Uani 1 1 d .
C51 C 0.99668(16) 0.71314(15) 0.30522(17) 0.0217(7) Uani 1 1 d .
H51 H 0.9943 0.7334 0.3427 0.026 Uiso 1 1 calc R
C52 C 1.0000 0.7421(2) 0.2500 0.0256(11) Uani 1 2 d S
H52 H 1.0000 0.7822 0.2500 0.031 Uiso 1 2 calc SR
C53 C 0.99319(15) 0.62278(14) 0.36480(17) 0.0195(7) Uani 1 1 d .
C54 C 1.04477(16) 0.61265(15) 0.41877(18) 0.0221(7) Uani 1 1 d .
C55 C 1.03928(16) 0.58414(15) 0.47330(18) 0.0239(7) Uani 1 1 d .
H55 H 1.0737 0.5764 0.5098 0.029 Uiso 1 1 calc R
C56 C 0.98412(17) 0.56657(14) 0.47557(18) 0.0246(8) Uani 1 1 d .
H56 H 0.9810 0.5482 0.5139 0.030 Uiso 1 1 calc R
C57 C 0.93405(16) 0.57598(15) 0.42180(18) 0.0235(7) Uani 1 1 d .
H57 H 0.8968 0.5627 0.4229 0.028 Uiso 1 1 calc R
C58 C 0.93729(15) 0.60439(14) 0.36629(17) 0.0203(7) Uani 1 1 d .
C59 C 1.10550(16) 0.63097(16) 0.41666(18) 0.0248(8) Uani 1 1 d .
H59 H 1.0991 0.6619 0.3832 0.030 Uiso 1 1 calc R
C60 C 1.14590(18) 0.6539(2) 0.4819(2) 0.0370(10) Uani 1 1 d .
H60A H 1.1267 0.6859 0.4958 0.056 Uiso 1 1 calc R
H60B H 1.1833 0.6664 0.4765 0.056 Uiso 1 1 calc R
H60C H 1.1539 0.6242 0.5156 0.056 Uiso 1 1 calc R
C61 C 1.13629(19) 0.5823(2) 0.3936(2) 0.0415(11) Uani 1 1 d .
H61A H 1.1756 0.5946 0.3936 0.062 Uiso 1 1 calc R
H61B H 1.1125 0.5710 0.3487 0.062 Uiso 1 1 calc R
H61C H 1.1405 0.5502 0.4237 0.062 Uiso 1 1 calc R
C62 C 0.88051(15) 0.61555(15) 0.30901(18) 0.0218(7) Uani 1 1 d .
H62 H 0.8916 0.6348 0.2730 0.026 Uiso 1 1 calc R
C63 C 0.83912(18) 0.65496(17) 0.3306(2) 0.0314(9) Uani 1 1 d .
H63A H 0.8254 0.6359 0.3637 0.047 Uiso 1 1 calc R
H63B H 0.8050 0.6647 0.2921 0.047 Uiso 1 1 calc R
H63C H 0.8605 0.6894 0.3497 0.047 Uiso 1 1 calc R
C64 C 0.84836(17) 0.56074(16) 0.2810(2) 0.0294(8) Uani 1 1 d .
H64A H 0.8748 0.5364 0.2661 0.044 Uiso 1 1 calc R
H64B H 0.8129 0.5694 0.2435 0.044 Uiso 1 1 calc R
H64C H 0.8367 0.5413 0.3154 0.044 Uiso 1 1 calc R
C65 C 0.91890(16) 0.43636(14) 0.17847(18) 0.0220(7) Uani 1 1 d .
O65 O 0.87397(12) 0.43603(11) 0.13756(13) 0.0297(6) Uani 1 1 d .
C66 C 0.96369(15) 0.43996(14) 0.32428(18) 0.0215(7) Uani 1 1 d .
O66 O 0.94288(12) 0.44222(11) 0.36548(13) 0.0284(6) Uani 1 1 d .

loop_
_atom_site_aniso_label
_atom_site_aniso_U_11
_atom_site_aniso_U_22
_atom_site_aniso_U_33
_atom_site_aniso_U_23
_atom_site_aniso_U_13
_atom_site_aniso_U_12
W1 0.01457(12) 0.01961(12) 0.01945(12) 0.000 0.00507(9) 0.000
W2 0.01696(12) 0.01786(12) 0.01800(12) 0.000 0.00610(9) 0.000
Ga1 0.0163(2) 0.0232(2) 0.0207(2) -0.00051(16) 0.00630(17) -0.00021(15)
Ga2 0.0210(3) 0.0201(3) 0.0207(3) 0.000 0.0074(2) 0.000
Ga3 0.0197(3) 0.0203(3) 0.0192(3) 0.000 0.0065(2) 0.000
C1 0.0147(16) 0.0181(16) 0.0177(16) -0.0037(12) 0.0066(13) -0.0025(12)
C2 0.0151(16) 0.0177(16) 0.0187(17) -0.0035(13) 0.0052(13) -0.0022(12)
C3 0.0175(17) 0.0200(16) 0.0208(17) 0.0005(13) 0.0043(14) 0.0009(13)
C4 0.0137(17) 0.0272(17) 0.0203(17) 0.0007(14) 0.0044(14) 0.0000(13)
C5 0.0182(17) 0.0262(17) 0.0197(17) -0.0008(14) 0.0090(14) -0.0013(13)
C6 0.0185(17) 0.0188(15) 0.0213(17) -0.0019(13) 0.0083(14) 0.0007(13)
C7 0.0098(15) 0.0273(17) 0.0179(17) 0.0005(14) 0.0013(13) 0.0000(13)
C8 0.0203(18) 0.0267(18) 0.0219(18) -0.0005(14) 0.0059(14) -0.0014(14)
C9 0.028(2) 0.035(2) 0.0216(18) -0.0064(15) 0.0105(16) -0.0015(15)
C10 0.031(2) 0.040(2) 0.026(2) 0.0026(17) 0.0142(17) -0.0016(17)
C11 0.0242(19) 0.0271(18) 0.0271(19) 0.0054(15) 0.0100(16) -0.0015(15)
C12 0.0152(17) 0.0255(18) 0.0210(17) -0.0009(14) 0.0034(14) 0.0009(13)
C13 0.030(2) 0.0253(18) 0.0261(19) -0.0031(15) 0.0117(16) -0.0005(15)
C14 0.043(3) 0.030(2) 0.050(3) -0.0011(19) 0.015(2) 0.0026(18)
C15 0.040(3) 0.042(3) 0.053(3) 0.000(2) 0.007(2) -0.013(2)
C16 0.030(2) 0.0233(18) 0.0277(19) -0.0026(15) 0.0126(16) -0.0034(15)
C17 0.036(2) 0.031(2) 0.046(3) -0.0021(19) 0.014(2) 0.0066(17)
C18 0.037(2) 0.032(2) 0.035(2) -0.0082(18) 0.0034(19) -0.0019(17)
C19 0.0145(16) 0.0253(17) 0.0202(17) -0.0013(14) 0.0078(14) -0.0022(13)
C20 0.0197(18) 0.0281(18) 0.0198(17) 0.0020(14) 0.0102(14) 0.0014(14)
C21 0.0201(18) 0.0297(19) 0.0257(19) 0.0034(15) 0.0075(15) 0.0023(14)
C22 0.0179(18) 0.040(2) 0.0185(18) 0.0057(15) 0.0020(14) 0.0029(15)
C23 0.0210(18) 0.038(2) 0.0202(18) -0.0051(15) 0.0052(15) -0.0037(15)
C24 0.0198(18) 0.0313(19) 0.0215(18) -0.0010(15) 0.0086(15) -0.0005(14)
C25 0.0223(18) 0.0240(18) 0.0204(17) 0.0009(14) 0.0035(14) -0.0009(14)
C26 0.039(2) 0.033(2) 0.035(2) -0.0067(17) 0.0151(19) -0.0060(17)
C27 0.031(2) 0.031(2) 0.027(2) 0.0039(16) 0.0037(17) -0.0053(16)
C28 0.0258(19) 0.0279(19) 0.0233(19) -0.0038(15) 0.0050(15) -0.0015(15)
C29 0.047(3) 0.031(2) 0.048(3) -0.0014(19) 0.021(2) -0.0048(19)
C30 0.061(3) 0.040(2) 0.036(2) -0.0031(19) 0.024(2) 0.013(2)
C31 0.0199(17) 0.0189(16) 0.0243(18) 0.0046(15) 0.0053(14) 0.0016(13)
O31 0.0332(15) 0.0281(14) 0.0231(13) -0.0037(11) 0.0057(11) 0.0014(11)
C32 0.0192(17) 0.0221(17) 0.0261(19) -0.0012(15) 0.0082(15) -0.0016(13)
O32 0.0328(15) 0.0318(14) 0.0275(14) 0.0063(12) 0.0062(12) 0.0029(11)
C33 0.019(2) 0.015(2) 0.019(2) 0.000 0.008(2) 0.000
C34 0.0149(16) 0.0221(17) 0.0200(17) 0.0012(13) 0.0078(14) 0.0002(13)
C35 0.0267(19) 0.0205(17) 0.0241(19) -0.0021(14) 0.0124(16) -0.0010(14)
C36 0.028(3) 0.018(2) 0.023(3) 0.000 0.011(2) 0.000
C37 0.0212(18) 0.0182(16) 0.0170(17) -0.0030(13) 0.0044(14) -0.0008(13)
C38 0.0230(18) 0.0237(17) 0.0228(18) 0.0004(14) 0.0072(15) -0.0013(14)
C39 0.030(2) 0.033(2) 0.0253(19) 0.0050(16) 0.0120(17) 0.0002(16)
C40 0.034(2) 0.031(2) 0.027(2) 0.0090(16) 0.0056(17) 0.0032(16)
C41 0.0238(19) 0.0280(19) 0.029(2) 0.0003(16) 0.0059(16) 0.0043(15)
C42 0.0224(18) 0.0228(17) 0.0246(18) -0.0019(14) 0.0075(15) -0.0015(14)
C43 0.0228(19) 0.0265(18) 0.0263(19) 0.0037(15) 0.0111(15) 0.0015(14)
C44 0.027(2) 0.036(2) 0.035(2) -0.0035(18) 0.0140(18) -0.0032(17)
C45 0.033(2) 0.042(2) 0.041(2) -0.008(2) 0.0141(19) 0.0047(18)
C46 0.0228(19) 0.0302(19) 0.031(2) 0.0045(16) 0.0128(16) 0.0040(15)
C47 0.042(3) 0.034(2) 0.050(3) -0.006(2) 0.026(2) -0.0086(18)
C48 0.036(2) 0.042(2) 0.037(2) -0.0057(19) 0.0173(19) -0.0020(19)
C49 0.016(2) 0.019(2) 0.015(2) 0.000 0.0053(19) 0.000
C50 0.0142(16) 0.0201(16) 0.0187(17) -0.0036(13) 0.0032(13) -0.0005(12)
C51 0.0229(18) 0.0238(17) 0.0185(17) -0.0031(14) 0.0067(14) 0.0011(14)
C52 0.027(3) 0.023(3) 0.026(3) 0.000 0.007(2) 0.000
C53 0.0217(18) 0.0200(16) 0.0164(17) -0.0026(13) 0.0059(14) 0.0007(13)
C54 0.0211(18) 0.0237(17) 0.0211(18) -0.0028(14) 0.0061(15) 0.0000(13)
C55 0.0247(19) 0.0268(18) 0.0175(17) 0.0015(14) 0.0030(14) 0.0019(14)
C56 0.033(2) 0.0230(18) 0.0197(18) 0.0016(13) 0.0107(16) -0.0002(14)
C57 0.0254(19) 0.0224(17) 0.0251(18) -0.0032(14) 0.0115(15) -0.0019(14)
C58 0.0207(18) 0.0204(16) 0.0195(17) -0.0011(13) 0.0061(14) 0.0013(13)
C59 0.0205(18) 0.0322(19) 0.0205(18) 0.0032(15) 0.0049(15) 0.0017(15)
C60 0.022(2) 0.054(3) 0.034(2) -0.015(2) 0.0083(17) -0.0112(18)
C61 0.025(2) 0.056(3) 0.044(3) -0.016(2) 0.0117(19) 0.0001(19)
C62 0.0185(17) 0.0253(18) 0.0211(18) -0.0004(14) 0.0055(15) -0.0015(13)
C63 0.028(2) 0.035(2) 0.028(2) -0.0034(17) 0.0052(16) 0.0067(16)
C64 0.0241(19) 0.031(2) 0.029(2) -0.0046(16) 0.0030(16) -0.0010(15)
C65 0.0210(19) 0.0222(18) 0.0216(18) -0.0016(13) 0.0052(16) -0.0003(13)
O65 0.0210(14) 0.0367(15) 0.0270(14) -0.0002(11) 0.0016(12) -0.0012(11)
C66 0.0196(17) 0.0236(17) 0.0209(18) 0.0000(14) 0.0058(15) 0.0016(13)
O66 0.0279(14) 0.0347(14) 0.0253(14) 0.0005(11) 0.0123(12) 0.0013(11)

loop_
_atom_type_symbol
_atom_type_description
_atom_type_scat_dispersion_real
_atom_type_scat_dispersion_imag
_atom_type_scat_source
C C 0.0181 0.0091 'International Tables Vol C Tables 4.2.6.8 and 6.1.1.4'
H H 0.0000 0.0000 'International Tables Vol C Tables 4.2.6.8 and 6.1.1.4'
O O 0.0492 0.0322 'International Tables Vol C Tables 4.2.6.8 and 6.1.1.4'
Ga Ga -1.2846 0.7763 'International Tables Vol C Tables 4.2.6.8 and 6.1.1.4'
W W -5.4734 5.5774 'International Tables Vol C Tables 4.2.6.8 and 6.1.1.4'

loop_
_geom_angle_atom_site_label_1
_geom_angle_atom_site_label_2
_geom_angle_atom_site_label_3
_geom_angle
_geom_angle_site_symmetry_1
_geom_angle_site_symmetry_3
C32 W1 C32 94.7(2) . 2_655
C32 W1 C31 176.03(13) . 2_655
C32 W1 C31 86.94(14) 2_655 2_655
C32 W1 C31 86.94(14) . .
C32 W1 C31 176.04(13) 2_655 .
C31 W1 C31 91.69(19) 2_655 .
C32 W1 Ga1 91.36(10) . 2_655
C32 W1 Ga1 88.08(10) 2_655 2_655
C31 W1 Ga1 92.32(10) 2_655 2_655
C31 W1 Ga1 88.26(10) . 2_655
C32 W1 Ga1 88.07(10) . .
C32 W1 Ga1 91.36(10) 2_655 .
C31 W1 Ga1 88.26(10) 2_655 .
C31 W1 Ga1 92.32(10) . .
Ga1 W1 Ga1 179.17(2) 2_655 .
C66 W2 C66 176.57(19) . 2_755
C66 W2 C65 87.47(14) . 2_755
C66 W2 C65 92.57(14) 2_755 2_755
C66 W2 C65 92.57(14) . .
C66 W2 C65 87.48(14) 2_755 .
C65 W2 C65 178.64(19) 2_755 .
C66 W2 Ga3 88.28(10) . .
C66 W2 Ga3 88.28(10) 2_755 .
C65 W2 Ga3 90.68(9) 2_755 .
C65 W2 Ga3 90.68(9) . .
C66 W2 Ga2 91.72(10) . .
C66 W2 Ga2 91.72(10) 2_755 .
C65 W2 Ga2 89.32(9) 2_755 .
C65 W2 Ga2 89.32(9) . .
Ga3 W2 Ga2 180.0 . .
C1 Ga1 W1 178.43(10) . .
C33 Ga2 W2 180.0 . .
C49 Ga3 W2 180.0 . .
C2 C1 C6 119.6(3) . .
C2 C1 Ga1 119.9(2) . .
C6 C1 Ga1 120.5(2) . .
C1 C2 C3 120.5(3) . .
C1 C2 C7 118.6(3) . .
C3 C2 C7 121.0(3) . .
C4 C3 C2 119.8(3) . .
C4 C3 H3 120.1 . .
C2 C3 H3 120.1 . .
C3 C4 C5 120.9(3) . .
C3 C4 H4 119.5 . .
C5 C4 H4 119.5 . .
C6 C5 C4 119.8(3) . .
C6 C5 H5 120.1 . .
C4 C5 H5 120.1 . .
C5 C6 C1 119.5(3) . .
C5 C6 C19 119.9(3) . .
C1 C6 C19 120.6(3) . .
C12 C7 C8 120.5(3) . .
C12 C7 C2 119.9(3) . .
C8 C7 C2 119.6(3) . .
C9 C8 C7 118.4(3) . .
C9 C8 C13 119.8(3) . .
C7 C8 C13 121.8(3) . .
C10 C9 C8 120.7(4) . .
C10 C9 H9 119.7 . .
C8 C9 H9 119.7 . .
C11 C10 C9 120.7(4) . .
C11 C10 H10 119.6 . .
C9 C10 H10 119.6 . .
C10 C11 C12 121.0(3) . .
C10 C11 H11 119.5 . .
C12 C11 H11 119.5 . .
C11 C12 C7 118.7(3) . .
C11 C12 C16 119.6(3) . .
C7 C12 C16 121.7(3) . .
C15 C13 C8 112.3(3) . .
C15 C13 C14 110.5(4) . .
C8 C13 C14 110.9(3) . .
C15 C13 H13 107.6 . .
C8 C13 H13 107.6 . .
C14 C13 H13 107.6 . .
C13 C14 H14A 109.5 . .
C13 C14 H14B 109.5 . .
H14A C14 H14B 109.5 . .
C13 C14 H14C 109.5 . .
H14A C14 H14C 109.5 . .
H14B C14 H14C 109.5 . .
C13 C15 H15A 109.5 . .
C13 C15 H15B 109.5 . .
H15A C15 H15B 109.5 . .
C13 C15 H15C 109.5 . .
H15A C15 H15C 109.5 . .
H15B C15 H15C 109.5 . .
C12 C16 C17 111.6(3) . .
C12 C16 C18 110.7(3) . .
C17 C16 C18 110.9(3) . .
C12 C16 H16 107.8 . .
C17 C16 H16 107.8 . .
C18 C16 H16 107.8 . .
C16 C17 H17A 109.5 . .
C16 C17 H17B 109.5 . .
H17A C17 H17B 109.5 . .
C16 C17 H17C 109.5 . .
H17A C17 H17C 109.5 . .
H17B C17 H17C 109.5 . .
C16 C18 H18A 109.5 . .
C16 C18 H18B 109.5 . .
H18A C18 H18B 109.5 . .
C16 C18 H18C 109.5 . .
H18A C18 H18C 109.5 . .
H18B C18 H18C 109.5 . .
C20 C19 C24 121.0(3) . .
C20 C19 C6 119.4(3) . .
C24 C19 C6 119.6(3) . .
C21 C20 C19 118.9(3) . .
C21 C20 C25 118.8(3) . .
C19 C20 C25 122.3(3) . .
C22 C21 C20 120.4(3) . .
C22 C21 H21 119.8 . .
C20 C21 H21 119.8 . .
C23 C22 C21 120.3(3) . .
C23 C22 H22 119.9 . .
C21 C22 H22 119.9 . .
C22 C23 C24 122.0(3) . .
C22 C23 H23 119.0 . .
C24 C23 H23 119.0 . .
C23 C24 C19 117.4(3) . .
C23 C24 C28 121.0(3) . .
C19 C24 C28 121.5(3) . .
C26 C25 C20 111.5(3) . .
C26 C25 C27 109.6(3) . .
C20 C25 C27 111.7(3) . .
C26 C25 H25 108.0 . .
C20 C25 H25 108.0 . .
C27 C25 H25 108.0 . .
C25 C26 H26A 109.5 . .
C25 C26 H26B 109.5 . .
H26A C26 H26B 109.5 . .
C25 C26 H26C 109.5 . .
H26A C26 H26C 109.5 . .
H26B C26 H26C 109.5 . .
C25 C27 H27A 109.5 . .
C25 C27 H27B 109.5 . .
H27A C27 H27B 109.5 . .
C25 C27 H27C 109.5 . .
H27A C27 H27C 109.5 . .
H27B C27 H27C 109.5 . .
C24 C28 C30 113.4(3) . .
C24 C28 C29 110.1(3) . .
C30 C28 C29 110.1(4) . .
C24 C28 H28 107.7 . .
C30 C28 H28 107.7 . .
C29 C28 H28 107.7 . .
C28 C29 H29A 109.5 . .
C28 C29 H29B 109.5 . .
H29A C29 H29B 109.5 . .
C28 C29 H29C 109.5 . .
H29A C29 H29C 109.5 . .
H29B C29 H29C 109.5 . .
C28 C30 H30A 109.5 . .
C28 C30 H30B 109.5 . .
H30A C30 H30B 109.5 . .
C28 C30 H30C 109.5 . .
H30A C30 H30C 109.5 . .
H30B C30 H30C 109.5 . .
O31 C31 W1 178.5(3) . .
O32 C32 W1 177.9(3) . .
C34 C33 C34 119.4(4) 2_755 .
C34 C33 Ga2 120.3(2) 2_755 .
C34 C33 Ga2 120.3(2) . .
C35 C34 C33 120.2(3) . .
C35 C34 C37 121.3(3) . .
C33 C34 C37 118.5(3) . .
C34 C35 C36 120.2(3) . .
C34 C35 H35 119.9 . .
C36 C35 H35 119.9 . .
C35 C36 C35 119.8(5) 2_755 .
C35 C36 H36 120.1 2_755 .
C35 C36 H36 120.1 . .
C38 C37 C42 120.8(3) . .
C38 C37 C34 119.1(3) . .
C42 C37 C34 120.0(3) . .
C39 C38 C37 118.1(3) . .
C39 C38 C43 120.1(3) . .
C37 C38 C43 121.8(3) . .
C40 C39 C38 121.2(4) . .
C40 C39 H39 119.4 . .
C38 C39 H39 119.4 . .
C39 C40 C41 120.5(4) . .
C39 C40 H40 119.7 . .
C41 C40 H40 119.7 . .
C40 C41 C42 120.7(4) . .
C40 C41 H41 119.6 . .
C42 C41 H41 119.6 . .
C41 C42 C37 118.6(3) . .
C41 C42 C46 119.6(3) . .
C37 C42 C46 121.7(3) . .
C38 C43 C45 112.0(3) . .
C38 C43 C44 110.7(3) . .
C45 C43 C44 110.6(3) . .
C38 C43 H43 107.8 . .
C45 C43 H43 107.8 . .
C44 C43 H43 107.8 . .
C43 C44 H44A 109.5 . .
C43 C44 H44B 109.5 . .
H44A C44 H44B 109.5 . .
C43 C44 H44C 109.5 . .
H44A C44 H44C 109.5 . .
H44B C44 H44C 109.5 . .
C43 C45 H45A 109.5 . .
C43 C45 H45B 109.5 . .
H45A C45 H45B 109.5 . .
C43 C45 H45C 109.5 . .
H45A C45 H45C 109.5 . .
H45B C45 H45C 109.5 . .
C48 C46 C47 110.8(3) . .
C48 C46 C42 111.6(3) . .
C47 C46 C42 110.8(3) . .
C48 C46 H46 107.8 . .
C47 C46 H46 107.8 . .
C42 C46 H46 107.8 . .
C46 C47 H47A 109.5 . .
C46 C47 H47B 109.5 . .
H47A C47 H47B 109.5 . .
C46 C47 H47C 109.5 . .
H47A C47 H47C 109.5 . .
H47B C47 H47C 109.5 . .
C46 C48 H48A 109.5 . .
C46 C48 H48B 109.5 . .
H48A C48 H48B 109.5 . .
C46 C48 H48C 109.5 . .
H48A C48 H48C 109.5 . .
H48B C48 H48C 109.5 . .
C50 C49 C50 120.9(4) . 2_755
C50 C49 Ga3 119.5(2) . .
C50 C49 Ga3 119.5(2) 2_755 .
C49 C50 C51 119.2(3) . .
C49 C50 C53 120.5(3) . .
C51 C50 C53 120.3(3) . .
C52 C51 C50 120.0(3) . .
C52 C51 H51 120.0 . .
C50 C51 H51 120.0 . .
C51 C52 C51 120.7(5) . 2_755
C51 C52 H52 119.6 . .
C51 C52 H52 119.6 2_755 .
C54 C53 C58 120.7(3) . .
C54 C53 C50 120.3(3) . .
C58 C53 C50 119.0(3) . .
C55 C54 C53 118.4(3) . .
C55 C54 C59 120.6(3) . .
C53 C54 C59 121.0(3) . .
C54 C55 C56 121.2(3) . .
C54 C55 H55 119.4 . .
C56 C55 H55 119.4 . .
C57 C56 C55 119.7(3) . .
C57 C56 H56 120.2 . .
C55 C56 H56 120.2 . .
C56 C57 C58 121.2(3) . .
C56 C57 H57 119.4 . .
C58 C57 H57 119.4 . .
C57 C58 C53 118.8(3) . .
C57 C58 C62 119.3(3) . .
C53 C58 C62 121.9(3) . .
C60 C59 C54 113.8(3) . .
C60 C59 C61 109.6(3) . .
C54 C59 C61 110.7(3) . .
C60 C59 H59 107.5 . .
C54 C59 H59 107.5 . .
C61 C59 H59 107.5 . .
C59 C60 H60A 109.5 . .
C59 C60 H60B 109.5 . .
H60A C60 H60B 109.5 . .
C59 C60 H60C 109.5 . .
H60A C60 H60C 109.5 . .
H60B C60 H60C 109.5 . .
C59 C61 H61A 109.5 . .
C59 C61 H61B 109.5 . .
H61A C61 H61B 109.5 . .
C59 C61 H61C 109.5 . .
H61A C61 H61C 109.5 . .
H61B C61 H61C 109.5 . .
C58 C62 C64 111.7(3) . .
C58 C62 C63 110.8(3) . .
C64 C62 C63 110.2(3) . .
C58 C62 H62 108.0 . .
C64 C62 H62 108.0 . .
C63 C62 H62 108.0 . .
C62 C63 H63A 109.5 . .
C62 C63 H63B 109.5 . .
H63A C63 H63B 109.5 . .
C62 C63 H63C 109.5 . .
H63A C63 H63C 109.5 . .
H63B C63 H63C 109.5 . .
C62 C64 H64A 109.5 . .
C62 C64 H64B 109.5 . .
H64A C64 H64B 109.5 . .
C62 C64 H64C 109.5 . .
H64A C64 H64C 109.5 . .
H64B C64 H64C 109.5 . .
O65 C65 W2 178.7(3) . .
O66 C66 W2 178.9(3) . .

loop_
_geom_bond_atom_site_label_1
_geom_bond_atom_site_label_2
_geom_bond_distance
_geom_bond_site_symmetry_2
W1 C32 2.037(4) .
W1 C32 2.037(4) 2_655
W1 C31 2.038(4) 2_655
W1 C31 2.038(4) .
W1 Ga1 2.4572(4) 2_655
W1 Ga1 2.4572(4) .
W2 C66 2.037(4) .
W2 C66 2.037(4) 2_755
W2 C65 2.042(4) 2_755
W2 C65 2.042(4) .
W2 Ga3 2.4536(6) .
W2 Ga2 2.4623(6) .
Ga1 C1 1.974(3) .
Ga2 C33 1.979(5) .
Ga3 C49 1.994(5) .
C1 C2 1.392(5) .
C1 C6 1.413(5) .
C2 C3 1.395(5) .
C2 C7 1.497(5) .
C3 C4 1.375(5) .
C3 H3 0.9500 .
C4 C5 1.398(5) .
C4 H4 0.9500 .
C5 C6 1.393(5) .
C5 H5 0.9500 .
C6 C19 1.501(5) .
C7 C12 1.408(5) .
C7 C8 1.411(5) .
C8 C9 1.397(5) .
C8 C13 1.525(5) .
C9 C10 1.376(6) .
C9 H9 0.9500 .
C10 C11 1.372(6) .
C10 H10 0.9500 .
C11 C12 1.387(5) .
C11 H11 0.9500 .
C12 C16 1.524(5) .
C13 C15 1.519(6) .
C13 C14 1.527(6) .
C13 H13 1.0000 .
C14 H14A 0.9800 .
C14 H14B 0.9800 .
C14 H14C 0.9800 .
C15 H15A 0.9800 .
C15 H15B 0.9800 .
C15 H15C 0.9800 .
C16 C17 1.525(6) .
C16 C18 1.536(5) .
C16 H16 1.0000 .
C17 H17A 0.9800 .
C17 H17B 0.9800 .
C17 H17C 0.9800 .
C18 H18A 0.9800 .
C18 H18B 0.9800 .
C18 H18C 0.9800 .
C19 C20 1.405(5) .
C19 C24 1.414(5) .
C20 C21 1.396(5) .
C20 C25 1.527(5) .
C21 C22 1.379(5) .
C21 H21 0.9500 .
C22 C23 1.373(5) .
C22 H22 0.9500 .
C23 C24 1.390(5) .
C23 H23 0.9500 .
C24 C28 1.516(5) .
C25 C26 1.525(5) .
C25 C27 1.528(5) .
C25 H25 1.0000 .
C26 H26A 0.9800 .
C26 H26B 0.9800 .
C26 H26C 0.9800 .
C27 H27A 0.9800 .
C27 H27B 0.9800 .
C27 H27C 0.9800 .
C28 C30 1.518(5) .
C28 C29 1.545(5) .
C28 H28 1.0000 .
C29 H29A 0.9800 .
C29 H29B 0.9800 .
C29 H29C 0.9800 .
C30 H30A 0.9800 .
C30 H30B 0.9800 .
C30 H30C 0.9800 .
C31 O31 1.144(4) .
C32 O32 1.155(4) .
C33 C34 1.404(4) 2_755
C33 C34 1.404(4) .
C34 C35 1.385(5) .
C34 C37 1.506(5) .
C35 C36 1.397(4) .
C35 H35 0.9500 .
C36 C35 1.397(4) 2_755
C36 H36 0.9500 .
C37 C38 1.405(5) .
C37 C42 1.409(5) .
C38 C39 1.397(5) .
C38 C43 1.526(5) .
C39 C40 1.371(6) .
C39 H39 0.9500 .
C40 C41 1.378(6) .
C40 H40 0.9500 .
C41 C42 1.389(5) .
C41 H41 0.9500 .
C42 C46 1.524(5) .
C43 C45 1.532(5) .
C43 C44 1.532(5) .
C43 H43 1.0000 .
C44 H44A 0.9800 .
C44 H44B 0.9800 .
C44 H44C 0.9800 .
C45 H45A 0.9800 .
C45 H45B 0.9800 .
C45 H45C 0.9800 .
C46 C48 1.518(5) .
C46 C47 1.523(6) .
C46 H46 1.0000 .
C47 H47A 0.9800 .
C47 H47B 0.9800 .
C47 H47C 0.9800 .
C48 H48A 0.9800 .
C48 H48B 0.9800 .
C48 H48C 0.9800 .
C49 C50 1.396(4) .
C49 C50 1.396(4) 2_755
C50 C51 1.397(5) .
C50 C53 1.491(5) .
C51 C52 1.388(4) .
C51 H51 0.9500 .
C52 C51 1.388(4) 2_755
C52 H52 0.9500 .
C53 C54 1.409(5) .
C53 C58 1.412(5) .
C54 C55 1.388(5) .
C54 C59 1.526(5) .
C55 C56 1.395(5) .
C55 H55 0.9500 .
C56 C57 1.382(5) .
C56 H56 0.9500 .
C57 C58 1.386(5) .
C57 H57 0.9500 .
C58 C62 1.527(5) .
C59 C60 1.516(5) .
C59 C61 1.531(5) .
C59 H59 1.0000 .
C60 H60A 0.9800 .
C60 H60B 0.9800 .
C60 H60C 0.9800 .
C61 H61A 0.9800 .
C61 H61B 0.9800 .
C61 H61C 0.9800 .
C62 C64 1.528(5) .
C62 C63 1.533(5) .
C62 H62 1.0000 .
C63 H63A 0.9800 .
C63 H63B 0.9800 .
C63 H63C 0.9800 .
C64 H64A 0.9800 .
C64 H64B 0.9800 .
C64 H64C 0.9800 .
C65 O65 1.144(4) .
C66 O66 1.141(4) .

loop_
_geom_torsion_atom_site_label_1
_geom_torsion_atom_site_label_2
_geom_torsion_atom_site_label_3
_geom_torsion_atom_site_label_4
_geom_torsion
_geom_torsion_site_symmetry_1
_geom_torsion_site_symmetry_4
C6 C1 C2 C3 -0.4(5) . .
Ga1 C1 C2 C3 177.3(2) . .
C6 C1 C2 C7 178.8(3) . .
Ga1 C1 C2 C7 -3.5(4) . .
C1 C2 C3 C4 -0.4(5) . .
C7 C2 C3 C4 -179.6(3) . .
C2 C3 C4 C5 1.0(5) . .
C3 C4 C5 C6 -0.8(5) . .
C4 C5 C6 C1 0.0(5) . .
C4 C5 C6 C19 178.7(3) . .
C2 C1 C6 C5 0.6(5) . .
Ga1 C1 C6 C5 -177.1(3) . .
C2 C1 C6 C19 -178.1(3) . .
Ga1 C1 C6 C19 4.2(4) . .
C1 C2 C7 C12 93.8(4) . .
C3 C2 C7 C12 -86.9(4) . .
C1 C2 C7 C8 -84.7(4) . .
C3 C2 C7 C8 94.6(4) . .
C12 C7 C8 C9 -1.1(5) . .
C2 C7 C8 C9 177.4(3) . .
C12 C7 C8 C13 178.6(3) . .
C2 C7 C8 C13 -2.9(5) . .
C7 C8 C9 C10 -0.9(6) . .
C13 C8 C9 C10 179.4(4) . .
C8 C9 C10 C11 2.0(6) . .
C9 C10 C11 C12 -1.2(6) . .
C10 C11 C12 C7 -0.8(5) . .
C10 C11 C12 C16 179.8(3) . .
C8 C7 C12 C11 2.0(5) . .
C2 C7 C12 C11 -176.5(3) . .
C8 C7 C12 C16 -178.7(3) . .
C2 C7 C12 C16 2.8(5) . .
C9 C8 C13 C15 62.2(5) . .
C7 C8 C13 C15 -117.6(4) . .
C9 C8 C13 C14 -62.0(5) . .
C7 C8 C13 C14 118.2(4) . .
C11 C12 C16 C17 -56.5(5) . .
C7 C12 C16 C17 124.2(4) . .
C11 C12 C16 C18 67.5(4) . .
C7 C12 C16 C18 -111.8(4) . .
C5 C6 C19 C20 -96.9(4) . .
C1 C6 C19 C20 81.9(4) . .
C5 C6 C19 C24 81.7(4) . .
C1 C6 C19 C24 -99.5(4) . .
C24 C19 C20 C21 -0.3(5) . .
C6 C19 C20 C21 178.3(3) . .
C24 C19 C20 C25 -178.5(3) . .
C6 C19 C20 C25 0.1(5) . .
C19 C20 C21 C22 -0.3(5) . .
C25 C20 C21 C22 177.9(3) . .
C20 C21 C22 C23 1.0(5) . .
C21 C22 C23 C24 -1.1(6) . .
C22 C23 C24 C19 0.5(5) . .
C22 C23 C24 C28 178.8(3) . .
C20 C19 C24 C23 0.3(5) . .
C6 C19 C24 C23 -178.3(3) . .
C20 C19 C24 C28 -178.1(3) . .
C6 C19 C24 C28 3.3(5) . .
C21 C20 C25 C26 65.1(4) . .
C19 C20 C25 C26 -116.7(4) . .
C21 C20 C25 C27 -57.9(4) . .
C19 C20 C25 C27 120.3(4) . .
C23 C24 C28 C30 46.6(5) . .
C19 C24 C28 C30 -135.1(4) . .
C23 C24 C28 C29 -77.2(4) . .
C19 C24 C28 C29 101.1(4) . .
C34 C33 C34 C35 0.2(2) 2_755 .
Ga2 C33 C34 C35 -179.8(2) . .
C34 C33 C34 C37 -179.3(3) 2_755 .
Ga2 C33 C34 C37 0.6(3) . .
C33 C34 C35 C36 -0.4(4) . .
C37 C34 C35 C36 179.1(3) . .
C34 C35 C36 C35 0.2(2) . 2_755
C35 C34 C37 C38 -91.9(4) . .
C33 C34 C37 C38 87.6(4) . .
C35 C34 C37 C42 90.7(4) . .
C33 C34 C37 C42 -89.7(4) . .
C42 C37 C38 C39 1.3(5) . .
C34 C37 C38 C39 -176.0(3) . .
C42 C37 C38 C43 -178.0(3) . .
C34 C37 C38 C43 4.7(5) . .
C37 C38 C39 C40 0.5(6) . .
C43 C38 C39 C40 179.8(4) . .
C38 C39 C40 C41 -1.7(6) . .
C39 C40 C41 C42 1.1(6) . .
C40 C41 C42 C37 0.7(6) . .
C40 C41 C42 C46 -178.6(4) . .
C38 C37 C42 C41 -1.9(5) . .
C34 C37 C42 C41 175.4(3) . .
C38 C37 C42 C46 177.4(3) . .
C34 C37 C42 C46 -5.4(5) . .
C39 C38 C43 C45 -55.9(5) . .
C37 C38 C43 C45 123.4(4) . .
C39 C38 C43 C44 68.1(5) . .
C37 C38 C43 C44 -112.7(4) . .
C41 C42 C46 C48 -62.9(5) . .
C37 C42 C46 C48 117.9(4) . .
C41 C42 C46 C47 61.1(5) . .
C37 C42 C46 C47 -118.2(4) . .
C50 C49 C50 C51 0.1(2) 2_755 .
Ga3 C49 C50 C51 -179.9(2) . .
C50 C49 C50 C53 179.8(3) 2_755 .
Ga3 C49 C50 C53 -0.2(3) . .
C49 C50 C51 C52 -0.3(4) . .
C53 C50 C51 C52 -180.0(3) . .
C50 C51 C52 C51 0.1(2) . 2_755
C49 C50 C53 C54 96.4(4) . .
C51 C50 C53 C54 -83.9(4) . .
C49 C50 C53 C58 -84.8(4) . .
C51 C50 C53 C58 94.9(4) . .
C58 C53 C54 C55 0.1(5) . .
C50 C53 C54 C55 178.9(3) . .
C58 C53 C54 C59 178.3(3) . .
C50 C53 C54 C59 -2.9(5) . .
C53 C54 C55 C56 -1.0(5) . .
C59 C54 C55 C56 -179.3(3) . .
C54 C55 C56 C57 2.1(5) . .
C55 C56 C57 C58 -2.3(5) . .
C56 C57 C58 C53 1.3(5) . .
C56 C57 C58 C62 -177.9(3) . .
C54 C53 C58 C57 -0.2(5) . .
C50 C53 C58 C57 -179.0(3) . .
C54 C53 C58 C62 179.0(3) . .
C50 C53 C58 C62 0.2(5) . .
C55 C54 C59 C60 -40.6(5) . .
C53 C54 C59 C60 141.3(4) . .
C55 C54 C59 C61 83.4(4) . .
C53 C54 C59 C61 -94.8(4) . .
C57 C58 C62 C64 -58.9(4) . .
C53 C58 C62 C64 121.8(4) . .
C57 C58 C62 C63 64.3(4) . .
C53 C58 C62 C63 -114.9(4) . .
